data_7202268
loop_
_publ_author_name
'Liu, Jian-Qiang'
'Wang, Yao-Yu'
'Ma, Lu-Fang'
'Wen, Gui-Lin'
'Shi, Qi-Zhen'
'Batten, Stuart R.'
'Proserpio, Davide M.'

_publ_section_title
;
 Generation of a 4-crossing [2]-catenane motif by the 2D\\rightarrow 2D
 parallel interpenetration of pairs of (4,4) sheets
;
_journal_issue 9
_journal_name_full CrystEngComm
_journal_page_first 1123
_journal_paper_doi 10.1039/b808540b
_journal_volume 10
_journal_year 2008
_chemical_formula_sum 'C27 H22 Co N2 O6'
_chemical_formula_weight 529.40
_chemical_name_systematic
;
?
;
_space_group_IT_number 70
_symmetry_cell_setting orthorhombic
_symmetry_space_group_name_Hall '-F 2uv 2vw'
_symmetry_space_group_name_H-M 'F d d d :2'
_atom_sites_solution_hydrogens geom
_atom_sites_solution_primary direct
_atom_sites_solution_secondary difmap
_audit_creation_method SHELXL-97
_cell_angle_alpha 90.00
_cell_angle_beta 90.00
_cell_angle_gamma 90.00
_cell_formula_units_Z 16
_cell_length_a 13.993(3)
_cell_length_b 19.661(4)
_cell_length_c 36.141(8)
_cell_measurement_reflns_used 2232
_cell_measurement_temperature 293(2)
_cell_measurement_theta_max 25.20
_cell_measurement_theta_min 1.87
_cell_volume 9943(4)
_computing_cell_refinement 'SAINT (Bruker, 2004)'
_computing_data_collection 'APEX-II (Bruker, 2004)'
_computing_data_reduction SAINT
_computing_molecular_graphics 'SHELXTL (Bruker, 2004)'
_computing_publication_material SHELXTL
_computing_structure_refinement 'SHELXL-97 (Sheldrick, 1997)'
_computing_structure_solution 'SHELXS-97 (Sheldrick, 1997)'
_diffrn_ambient_temperature 293(2)
_diffrn_measured_fraction_theta_full 0.991
_diffrn_measured_fraction_theta_max 0.991
_diffrn_measurement_device_type 'Bruker APEX-II area-detector diffractometer'
_diffrn_measurement_method '\f and \w scan'
_diffrn_radiation_monochromator graphite
_diffrn_radiation_source 'fine-focus sealed tube'
_diffrn_radiation_type MoK\a
_diffrn_radiation_wavelength 0.71073
_diffrn_reflns_av_R_equivalents 0.0794
_diffrn_reflns_av_sigmaI/netI 0.0830
_diffrn_reflns_limit_h_max 16
_diffrn_reflns_limit_h_min -16
_diffrn_reflns_limit_k_max 23
_diffrn_reflns_limit_k_min -23
_diffrn_reflns_limit_l_max 43
_diffrn_reflns_limit_l_min -31
_diffrn_reflns_number 12056
_diffrn_reflns_theta_full 25.20
_diffrn_reflns_theta_max 25.20
_diffrn_reflns_theta_min 1.87
_diffrn_standards_interval_count 0
_diffrn_standards_interval_time 0
_diffrn_standards_number 0
_exptl_absorpt_coefficient_mu 0.735
_exptl_absorpt_correction_T_max 0.8729
_exptl_absorpt_correction_T_min 0.8206
_exptl_absorpt_correction_type multi-scan
_exptl_absorpt_process_details 'SADABS (Sheldrick, 2004)'
_exptl_crystal_colour pink
_exptl_crystal_density_diffrn 1.415
_exptl_crystal_density_method 'not measured'
_exptl_crystal_description block
_exptl_crystal_F_000 4368
_exptl_crystal_size_max 0.28
_exptl_crystal_size_mid 0.21
_exptl_crystal_size_min 0.19
_refine_diff_density_max 0.722
_refine_diff_density_min -0.435
_refine_diff_density_rms 0.088
_refine_ls_extinction_method none
_refine_ls_goodness_of_fit_ref 0.812
_refine_ls_hydrogen_treatment constr
_refine_ls_matrix_type full
_refine_ls_number_parameters 165
_refine_ls_number_reflns 2232
_refine_ls_number_restraints 72
_refine_ls_restrained_S_all 0.879
_refine_ls_R_factor_all 0.1744
_refine_ls_R_factor_gt 0.0860
_refine_ls_shift/su_max 0.000
_refine_ls_shift/su_mean 0.000
_refine_ls_structure_factor_coef Fsqd
_refine_ls_weighting_details 'calc w=1/[\s^2^(Fo^2^)+(0.1809P)^2^] where P=(Fo^2^+2Fc^2^)/3'
_refine_ls_weighting_scheme calc
_refine_ls_wR_factor_gt 0.2335
_refine_ls_wR_factor_ref 0.2739
_reflns_number_gt 785
_reflns_number_total 2232
_reflns_threshold_expression I>2\s(I)
_cod_data_source_file b808540b.txt
_cod_data_source_block a
_cod_depositor_comments
;
The following automatic conversions were performed:
'_exptl_absorpt_correction_type' value 'MULTI-SCAN' changed to
'multi-scan' according to
'/home/saulius/struct/CIF-dictionaries/cif_core.dic' dictionary named
'cif_core.dic' version 2.4.1 from
2010-06-29.

'_refine_ls_hydrogen_treatment' value 'CONSTR' changed to
'constr' according to '/home/saulius/struct/CIF-dictionaries/cif_core.dic'
dictionary named 'cif_core.dic' version 2.4.1 from 2010-06-29.

Automatic conversion script
Id: cif_fix_enum 1527 2010-12-29 10:47:43Z saulius 
;
_cod_original_sg_symbol_H-M 'F d d d'
_cod_database_code 7202268

loop_
_symmetry_equiv_pos_as_xyz
'x, y, z'
'-x+1/4, -y+1/4, z'
'x, -y+1/4, -z+1/4'
'-x+1/4, y, -z+1/4'
'x, y+1/2, z+1/2'
'-x+1/4, -y+3/4, z+1/2'
'x, -y+3/4, -z+3/4'
'-x+1/4, y+1/2, -z+3/4'
'x+1/2, y, z+1/2'
'-x+3/4, -y+1/4, z+1/2'
'x+1/2, -y+1/4, -z+3/4'
'-x+3/4, y, -z+3/4'
'x+1/2, y+1/2, z'
'-x+3/4, -y+3/4, z'
'x+1/2, -y+3/4, -z+1/4'
'-x+3/4, y+1/2, -z+1/4'
'-x, -y, -z'
'x-1/4, y-1/4, -z'
'-x, y-1/4, z-1/4'
'x-1/4, -y, z-1/4'
'-x, -y+1/2, -z+1/2'
'x-1/4, y+1/4, -z+1/2'
'-x, y+1/4, z+1/4'
'x-1/4, -y+1/2, z+1/4'
'-x+1/2, -y, -z+1/2'
'x+1/4, y-1/4, -z+1/2'
'-x+1/2, y-1/4, z+1/4'
'x+1/4, -y, z+1/4'
'-x+1/2, -y+1/2, -z'
'x+1/4, y+1/4, -z'
'-x+1/2, y+1/4, z-1/4'
'x+1/4, -y+1/2, z-1/4'

loop_
_atom_site_label
_atom_site_type_symbol
_atom_site_fract_x
_atom_site_fract_y
_atom_site_fract_z
_atom_site_U_iso_or_equiv
_atom_site_adp_type
_atom_site_occupancy
_atom_site_symmetry_multiplicity
_atom_site_calc_flag
_atom_site_refinement_flags
_atom_site_disorder_assembly
_atom_site_disorder_group
Co1 Co 0.8750 0.3750 0.08310(4) 0.0889(7) Uani 1 2 d S . .
O1 O 0.7858(4) 0.3262(3) 0.03970(15) 0.1101(18) Uani 1 1 d . . .
O1W O 0.1250 0.2562(7) 0.1250 0.217(6) Uani 1 2 d S . .
H1W H 0.1589 0.2775 0.1407 0.326 Uiso 0.50 1 d PR . .
O2 O 0.7428(4) 0.4183(3) 0.07042(17) 0.1064(18) Uani 1 1 d . . .
O3 O 0.3750 0.3750 -0.0312(2) 0.119(3) Uani 1 2 d S . .
N1 N 0.9219(5) 0.4454(3) 0.1224(2) 0.107(2) Uani 1 1 d DU . .
C1 C 0.8813(7) 0.5011(6) 0.1320(3) 0.157(3) Uani 1 1 d DU . .
H1A H 0.8212 0.5105 0.1223 0.189 Uiso 1 1 calc R . .
C2 C 0.9201(9) 0.5471(6) 0.1552(3) 0.172(3) Uani 1 1 d DU . .
H2A H 0.8872 0.5872 0.1600 0.206 Uiso 1 1 calc R . .
C3 C 1.0043(8) 0.5366(6) 0.1714(3) 0.147(3) Uani 1 1 d DU . .
C4 C 1.0493(8) 0.4838(5) 0.1601(3) 0.151(3) Uani 1 1 d DU . .
H4A H 1.1135 0.4775 0.1659 0.181 Uiso 1 1 calc R . .
C5 C 1.0009(8) 0.4372(5) 0.1395(3) 0.144(3) Uani 1 1 d DU . .
H5A H 1.0286 0.3943 0.1377 0.173 Uiso 1 1 calc R . .
C6 C 1.0486(8) 0.5870(6) 0.1985(3) 0.172(3) Uani 1 1 d U . .
H6A H 0.9998 0.6183 0.2070 0.207 Uiso 1 1 calc R . .
H6B H 1.0730 0.5626 0.2198 0.207 Uiso 1 1 calc R . .
C7 C 1.1250 0.6250 0.1818(5) 0.185(5) Uani 1 2 d SU . .
H7A H 1.1580 0.5934 0.1656 0.278 Uiso 0.50 1 d PR . .
C11 C 0.7264(6) 0.3731(5) 0.0454(2) 0.093(2) Uani 1 1 d D . .
C12 C 0.6356(5) 0.3746(4) 0.0251(2) 0.092(2) Uani 1 1 d D . .
C13 C 0.5654(6) 0.4212(4) 0.0339(2) 0.107(3) Uani 1 1 d D . .
H13A H 0.5777 0.4539 0.0519 0.128 Uiso 1 1 calc R . .
C14 C 0.4759(6) 0.4203(5) 0.0164(3) 0.104(3) Uani 1 1 d D . .
H14A H 0.4284 0.4507 0.0236 0.125 Uiso 1 1 calc R . .
C15 C 0.4589(6) 0.3742(5) -0.0114(2) 0.096(2) Uani 1 1 d D . .
C16 C 0.5279(6) 0.3288(5) -0.0209(2) 0.102(2) Uani 1 1 d D . .
H16A H 0.5166 0.2983 -0.0401 0.122 Uiso 1 1 calc R . .
C17 C 0.6150(5) 0.3272(5) -0.0027(2) 0.098(2) Uani 1 1 d D . .
H17A H 0.6601 0.2944 -0.0089 0.118 Uiso 1 1 calc R . .

loop_
_atom_site_aniso_label
_atom_site_aniso_U_11
_atom_site_aniso_U_22
_atom_site_aniso_U_33
_atom_site_aniso_U_23
_atom_site_aniso_U_13
_atom_site_aniso_U_12
Co1 0.0689(10) 0.0978(12) 0.1001(12) 0.000 0.000 -0.0073(8)
O1 0.076(4) 0.138(5) 0.117(4) -0.015(4) -0.008(3) 0.010(4)
O1W 0.212(13) 0.188(10) 0.251(15) 0.000 -0.072(10) 0.000
O2 0.090(4) 0.100(4) 0.129(4) -0.021(4) -0.015(3) -0.007(3)
O3 0.063(5) 0.193(8) 0.101(6) 0.000 0.000 -0.005(5)
N1 0.085(4) 0.095(4) 0.140(5) -0.007(4) -0.017(4) -0.008(4)
C1 0.107(6) 0.166(7) 0.199(7) -0.070(6) -0.032(5) 0.016(5)
C2 0.122(6) 0.177(7) 0.216(8) -0.093(6) -0.013(6) 0.009(6)
C3 0.122(6) 0.163(6) 0.156(6) -0.056(5) -0.013(5) -0.019(5)
C4 0.148(7) 0.137(6) 0.167(7) -0.020(5) -0.065(6) -0.001(5)
C5 0.143(6) 0.115(5) 0.173(7) -0.012(5) -0.066(5) 0.007(5)
C6 0.172(8) 0.186(7) 0.158(7) -0.046(6) 0.006(5) -0.058(6)
C7 0.210(11) 0.183(10) 0.162(10) 0.000 0.000 -0.091(8)
C11 0.079(5) 0.106(6) 0.095(6) 0.008(5) -0.007(5) -0.004(5)
C12 0.069(5) 0.096(5) 0.109(6) -0.003(5) -0.002(4) -0.001(5)
C13 0.092(6) 0.104(6) 0.125(7) -0.004(5) -0.018(5) -0.015(5)
C14 0.072(6) 0.120(7) 0.121(7) -0.001(6) 0.010(5) 0.006(5)
C15 0.080(6) 0.110(6) 0.098(6) 0.001(6) 0.010(5) -0.003(5)
C16 0.089(6) 0.126(7) 0.090(5) -0.014(5) -0.003(5) -0.022(6)
C17 0.075(5) 0.116(6) 0.104(6) -0.014(5) 0.009(5) -0.010(5)

loop_
_atom_type_symbol
_atom_type_description
_atom_type_scat_dispersion_real
_atom_type_scat_dispersion_imag
_atom_type_scat_source
C C 0.0033 0.0016 'International Tables Vol C Tables 4.2.6.8 and 6.1.1.4'
H H 0.0000 0.0000 'International Tables Vol C Tables 4.2.6.8 and 6.1.1.4'
Co Co 0.3494 0.9721 'International Tables Vol C Tables 4.2.6.8 and 6.1.1.4'
N N 0.0061 0.0033 'International Tables Vol C Tables 4.2.6.8 and 6.1.1.4'
O O 0.0106 0.0060 'International Tables Vol C Tables 4.2.6.8 and 6.1.1.4'

loop_
_geom_angle_atom_site_label_1
_geom_angle_atom_site_label_2
_geom_angle_atom_site_label_3
_geom_angle
_geom_angle_site_symmetry_1
_geom_angle_site_symmetry_3
_geom_angle_publ_flag
O2 Co1 O2 154.6(3) . 14_655 ?
O2 Co1 N1 99.1(3) . . ?
O2 Co1 N1 98.1(3) 14_655 . ?
O2 Co1 N1 98.1(3) . 14_655 ?
O2 Co1 N1 99.1(3) 14_655 14_655 ?
N1 Co1 N1 94.3(4) . 14_655 ?
O2 Co1 O1 61.5(2) . . ?
O2 Co1 O1 99.6(2) 14_655 . ?
N1 Co1 O1 160.4(3) . . ?
N1 Co1 O1 91.0(2) 14_655 . ?
O2 Co1 O1 99.6(2) . 14_655 ?
O2 Co1 O1 61.5(2) 14_655 14_655 ?
N1 Co1 O1 91.0(2) . 14_655 ?
N1 Co1 O1 160.4(3) 14_655 14_655 ?
O1 Co1 O1 90.2(3) . 14_655 ?
O2 Co1 C11 127.9(3) . 14_655 ?
O2 Co1 C11 31.2(2) 14_655 14_655 ?
N1 Co1 C11 95.8(3) . 14_655 ?
N1 Co1 C11 130.2(3) 14_655 14_655 ?
O1 Co1 C11 95.1(2) . 14_655 ?
O1 Co1 C11 30.3(2) 14_655 14_655 ?
C11 O1 Co1 86.6(5) . . ?
C11 O2 Co1 91.7(5) . . ?
C15 O3 C15 117.3(9) 14 . ?
C5 N1 C1 111.2(9) . . ?
C5 N1 Co1 121.1(7) . . ?
C1 N1 Co1 127.7(7) . . ?
N1 C1 C2 124.3(11) . . ?
N1 C1 H1A 117.8 . . ?
C2 C1 H1A 117.8 . . ?
C3 C2 C1 121.8(12) . . ?
C3 C2 H2A 119.1 . . ?
C1 C2 H2A 119.1 . . ?
C4 C3 C2 114.8(11) . . ?
C4 C3 C6 122.2(11) . . ?
C2 C3 C6 122.8(11) . . ?
C3 C4 C5 118.5(11) . . ?
C3 C4 H4A 120.8 . . ?
C5 C4 H4A 120.8 . . ?
N1 C5 C4 127.5(10) . . ?
N1 C5 H5A 116.2 . . ?
C4 C5 H5A 116.2 . . ?
C7 C6 C3 111.8(11) . . ?
C7 C6 H6A 109.3 . . ?
C3 C6 H6A 109.3 . . ?
C7 C6 H6B 109.3 . . ?
C3 C6 H6B 109.3 . . ?
H6A C6 H6B 107.9 . . ?
C6 C7 C6 130.3(17) 2_765 . ?
C6 C7 H7A 103.4 2_765 . ?
C6 C7 H7A 105.9 . . ?
O1 C11 O2 120.1(7) . . ?
O1 C11 C12 120.4(8) . . ?
O2 C11 C12 119.4(9) . . ?
C13 C12 C17 117.5(7) . . ?
C13 C12 C11 120.9(8) . . ?
C17 C12 C11 121.5(8) . . ?
C12 C13 C14 121.5(8) . . ?
C12 C13 H13A 119.2 . . ?
C14 C13 H13A 119.2 . . ?
C15 C14 C13 119.5(8) . . ?
C15 C14 H14A 120.2 . . ?
C13 C14 H14A 120.2 . . ?
C16 C15 O3 118.9(8) . . ?
C16 C15 C14 119.6(8) . . ?
O3 C15 C14 121.4(8) . . ?
C15 C16 C17 121.3(8) . . ?
C15 C16 H16A 119.3 . . ?
C17 C16 H16A 119.3 . . ?
C16 C17 C12 120.5(8) . . ?
C16 C17 H17A 119.8 . . ?
C12 C17 H17A 119.8 . . ?

loop_
_geom_bond_atom_site_label_1
_geom_bond_atom_site_label_2
_geom_bond_distance
_geom_bond_site_symmetry_2
_geom_bond_publ_flag
Co1 O2 2.087(5) . ?
Co1 O2 2.087(5) 14_655 ?
Co1 N1 2.090(7) . ?
Co1 N1 2.090(7) 14_655 ?
Co1 O1 2.222(5) . ?
Co1 O1 2.222(5) 14_655 ?
Co1 C11 2.486(8) 14_655 ?
O1 C11 1.257(9) . ?
O1W H1W 0.8497 . ?
O2 C11 1.290(9) . ?
O3 C15 1.374(9) 14 ?
O3 C15 1.374(9) . ?
N1 C5 1.277(11) . ?
N1 C1 1.281(12) . ?
C1 C2 1.346(14) . ?
C1 H1A 0.9300 . ?
C2 C3 1.333(14) . ?
C2 H2A 0.9300 . ?
C3 C4 1.280(13) . ?
C3 C6 1.524(13) . ?
C4 C5 1.362(12) . ?
C4 H4A 0.9300 . ?
C5 H5A 0.9300 . ?
C6 C7 1.436(14) . ?
C6 H6A 0.9700 . ?
C6 H6B 0.9700 . ?
C7 C6 1.436(14) 2_765 ?
C7 H7A 0.9699 . ?
C11 C12 1.467(11) . ?
C12 C13 1.381(11) . ?
C12 C17 1.398(10) . ?
C13 C14 1.403(11) . ?
C13 H13A 0.9300 . ?
C14 C15 1.375(11) . ?
C14 H14A 0.9300 . ?
C15 C16 1.359(11) . ?
C16 C17 1.387(10) . ?
C16 H16A 0.9300 . ?
C17 H17A 0.9300 . ?

loop_
_geom_hbond_atom_site_label_D
_geom_hbond_atom_site_label_H
_geom_hbond_atom_site_label_A
_geom_hbond_distance_DH
_geom_hbond_distance_HA
_geom_hbond_distance_DA
_geom_hbond_angle_DHA
_geom_hbond_site_symmetry_A
O1W H1W O2 0.85 2.12 2.968(9) 179.3 15_455

loop_
_geom_torsion_atom_site_label_1
_geom_torsion_atom_site_label_2
_geom_torsion_atom_site_label_3
_geom_torsion_atom_site_label_4
_geom_torsion
_geom_torsion_site_symmetry_1
_geom_torsion_site_symmetry_2
_geom_torsion_site_symmetry_3
_geom_torsion_site_symmetry_4
_geom_torsion_publ_flag
O2 Co1 O1 C11 1.0(4) . . . . ?
O2 Co1 O1 C11 -160.9(5) 14_655 . . . ?
N1 Co1 O1 C11 -6.1(10) . . . . ?
N1 Co1 O1 C11 99.7(5) 14_655 . . . ?
O1 Co1 O1 C11 -99.8(5) 14_655 . . . ?
C11 Co1 O1 C11 -129.8(5) 14_655 . . . ?
O2 Co1 O2 C11 44.5(4) 14_655 . . . ?
N1 Co1 O2 C11 176.6(4) . . . . ?
N1 Co1 O2 C11 -87.7(5) 14_655 . . . ?
O1 Co1 O2 C11 -1.0(4) . . . . ?
O1 Co1 O2 C11 84.0(4) 14_655 . . . ?
C11 Co1 O2 C11 71.9(6) 14_655 . . . ?
O2 Co1 N1 C5 176.8(8) . . . . ?
O2 Co1 N1 C5 -22.0(9) 14_655 . . . ?
N1 Co1 N1 C5 77.8(8) 14_655 . . . ?
O1 Co1 N1 C5 -176.9(8) . . . . ?
O1 Co1 N1 C5 -83.3(8) 14_655 . . . ?
C11 Co1 N1 C5 -53.3(9) 14_655 . . . ?
O2 Co1 N1 C1 -5.6(8) . . . . ?
O2 Co1 N1 C1 155.7(8) 14_655 . . . ?
N1 Co1 N1 C1 -104.5(9) 14_655 . . . ?
O1 Co1 N1 C1 0.8(13) . . . . ?
O1 Co1 N1 C1 94.3(8) 14_655 . . . ?
C11 Co1 N1 C1 124.3(8) 14_655 . . . ?
C5 N1 C1 C2 4.1(14) . . . . ?
Co1 N1 C1 C2 -173.7(8) . . . . ?
N1 C1 C2 C3 -2.6(17) . . . . ?
C1 C2 C3 C4 7.4(18) . . . . ?
C1 C2 C3 C6 -178.5(11) . . . . ?
C2 C3 C4 C5 -13.6(18) . . . . ?
C6 C3 C4 C5 172.3(11) . . . . ?
C1 N1 C5 C4 -11.8(17) . . . . ?
Co1 N1 C5 C4 166.2(10) . . . . ?
C3 C4 C5 N1 18(2) . . . . ?
C4 C3 C6 C7 69.4(15) . . . . ?
C2 C3 C6 C7 -104.2(14) . . . . ?
C3 C6 C7 C6 -161.1(11) . . . 2_765 ?
Co1 O1 C11 O2 -1.7(7) . . . . ?
Co1 O1 C11 C12 -178.1(6) . . . . ?
Co1 O2 C11 O1 1.8(7) . . . . ?
Co1 O2 C11 C12 178.3(5) . . . . ?
O1 C11 C12 C13 172.7(8) . . . . ?
O2 C11 C12 C13 -3.8(10) . . . . ?
O1 C11 C12 C17 -4.4(10) . . . . ?
O2 C11 C12 C17 179.1(7) . . . . ?
C17 C12 C13 C14 1.5(11) . . . . ?
C11 C12 C13 C14 -175.8(7) . . . . ?
C12 C13 C14 C15 -3.2(12) . . . . ?
C15 O3 C15 C16 132.4(9) 14 . . . ?
C15 O3 C15 C14 -50.8(6) 14 . . . ?
C13 C14 C15 C16 1.8(12) . . . . ?
C13 C14 C15 O3 -174.9(7) . . . . ?
O3 C15 C16 C17 178.0(7) . . . . ?
C14 C15 C16 C17 1.2(13) . . . . ?
C15 C16 C17 C12 -2.9(12) . . . . ?
C13 C12 C17 C16 1.5(11) . . . . ?
C11 C12 C17 C16 178.7(7) . . . . ?
